data_7036013
loop_
_publ_author_name
'Filatre-Furcate, Agathe'
'Auban-Senzier, Pascale'
'Fourmigu\'e, Marc'
'Roisnel, Thierry'
'Dorcet, Vincent'
'Lorcy, Dominique'

_publ_section_title
;
 Gold dithiolene complexes: easy access to 2-alkylthio-thiazoledithiolate
 complexes.
;
_journal_issue 35
_journal_name_full 'Dalton transactions (Cambridge, England : 2003)'
_journal_page_first 15683
_journal_page_last 15689
_journal_paper_doi 10.1039/c5dt02534f
_journal_volume 44
_journal_year 2015
_chemical_compound_source 'synthesis as described'
_chemical_formula_moiety 'C10 H10 Au N2 S8'
_chemical_formula_sum 'C10 H10 Au N2 S8'
_chemical_formula_weight 611.65
_chemical_name_systematic
;
 ?
;
_space_group_IT_number 2
_symmetry_cell_setting triclinic
_symmetry_Int_Tables_number 2
_symmetry_space_group_name_Hall '-P 1'
_symmetry_space_group_name_H-M 'P -1'
_atom_sites_solution_hydrogens geom
_atom_sites_solution_primary direct
_atom_sites_solution_secondary difmap
_audit_conform_dict_location ftp://ftp.iucr.org/pub/cif_core.dic
_audit_conform_dict_name cif_core.dic
_audit_conform_dict_version 2.4.3
_audit_creation_date 2014-10-02T09:21:19-00:00
_audit_creation_method 'WinGX routine CIF_UPDATE'
_audit_update_record
;
2015-07-03 deposited with the CCDC.
2015-07-30 downloaded from the CCDC.
;
_cell_angle_alpha 89.020(2)
_cell_angle_beta 87.077(2)
_cell_angle_gamma 66.212(2)
_cell_formula_units_Z 2
_cell_length_a 7.5056(4)
_cell_length_b 7.9184(4)
_cell_length_c 15.1842(8)
_cell_measurement_reflns_used 5898
_cell_measurement_temperature 150(2)
_cell_measurement_theta_max 27.34
_cell_measurement_theta_min 2.69
_cell_measurement_wavelength 0.71073
_cell_volume 824.69(8)
_computing_cell_refinement 'Bruker APEX2 (Bruker, 2006)'
_computing_data_collection 'Bruker APEX2 (Bruker, 2006)'
_computing_data_reduction 'Bruker APEX2 (Bruker, 2006)'
_computing_molecular_graphics 'Ortep-3 for Windows (Farrugia, 1997)'
_computing_publication_material
;
          WinGX publication routines (Farrugia, 2012),
          CRYSCALc (T. Roisnel, local program, 2014)
;
_computing_structure_refinement 'SHELXL-97 (Sheldrick, 1997)'
_computing_structure_solution 'SIR97 (Altomare et al., 1999)'
_diffrn_ambient_temperature 150(2)
_diffrn_detector 'CCD plate'
_diffrn_measured_fraction_theta_full 0.984
_diffrn_measured_fraction_theta_max 0.961
_diffrn_measurement_device_type 'APEXII, Bruker-AXS'
_diffrn_measurement_method 'CCD rotation images, thin slices'
_diffrn_radiation_monochromator graphite
_diffrn_radiation_probe x-ray
_diffrn_radiation_type MoK\a
_diffrn_radiation_wavelength 0.71073
_diffrn_reflns_av_R_equivalents 0
_diffrn_reflns_av_unetI/netI 0.0475
_diffrn_reflns_limit_h_max 9
_diffrn_reflns_limit_h_min -9
_diffrn_reflns_limit_k_max 10
_diffrn_reflns_limit_k_min -10
_diffrn_reflns_limit_l_max 19
_diffrn_reflns_limit_l_min -19
_diffrn_reflns_number 11063
_diffrn_reflns_theta_full 25
_diffrn_reflns_theta_max 27.64
_diffrn_reflns_theta_min 2.97
_exptl_absorpt_coefficient_mu 9.923
_exptl_absorpt_correction_T_max 0.609
_exptl_absorpt_correction_T_min 0.466
_exptl_absorpt_correction_type multi-scan
_exptl_absorpt_process_details
;
  [Sheldrick, G.M. (2002). SADABS Bruker AXS Inc., Madison, Wisconsin, USA]
;
_exptl_crystal_colour black
_exptl_crystal_density_diffrn 2.463
_exptl_crystal_density_method 'not measured'
_exptl_crystal_description prism
_exptl_crystal_F_000 582
_exptl_crystal_size_max 0.25
_exptl_crystal_size_mid 0.07
_exptl_crystal_size_min 0.05
_refine_diff_density_max 1.587
_refine_diff_density_min -1.87
_refine_diff_density_rms 0.213
_refine_ls_extinction_method none
_refine_ls_goodness_of_fit_ref 1.077
_refine_ls_hydrogen_treatment constr
_refine_ls_matrix_type full
_refine_ls_number_parameters 193
_refine_ls_number_reflns 11063
_refine_ls_number_restraints 0
_refine_ls_restrained_S_all 1.077
_refine_ls_R_factor_all 0.0386
_refine_ls_R_factor_gt 0.0322
_refine_ls_shift/su_max 0.002
_refine_ls_shift/su_mean 0
_refine_ls_structure_factor_coef Fsqd
_refine_ls_weighting_details 'calc w=1/[\s^2^(Fo^2^)+(0.0450P)^2^+2.7553P] where P=(Fo^2^+2Fc^2^)/3'
_refine_ls_weighting_scheme calc
_refine_ls_wR_factor_gt 0.087
_refine_ls_wR_factor_ref 0.0933
_reflns_number_gt 9737
_reflns_number_total 11063
_reflns_threshold_expression >2sigma(I)
_cod_data_source_file c5dt02534f2.cif
_cod_data_source_block AuEtStzdt2
_cod_depositor_comments 'Adding full bibliography for 7036011--7036013.cif.'
_cod_original_cell_volume 824.69(7)
_cod_database_code 7036013

loop_
_symmetry_equiv_pos_as_xyz
'x, y, z'
'-x, -y, -z'

loop_
_atom_site_label
_atom_site_type_symbol
_atom_site_fract_x
_atom_site_fract_y
_atom_site_fract_z
_atom_site_U_iso_or_equiv
_atom_site_adp_type
_atom_site_occupancy
_atom_site_symmetry_multiplicity
_atom_site_calc_flag
_atom_site_refinement_flags
Au1 Au 0.76078(2) 0.16725(2) 0.037150(10) 0.01376(6) Uani 1 1 d .
S1 S 0.72985(16) -0.11097(14) 0.05110(7) 0.0174(2) Uani 1 1 d .
S2 S 0.81278(17) 0.17127(15) 0.18601(7) 0.0203(2) Uani 1 1 d .
S3 S 0.75394(17) -0.33596(15) 0.21769(7) 0.0200(2) Uani 1 1 d .
S4 S 0.80574(18) -0.35185(16) 0.41561(7) 0.0243(3) Uani 1 1 d .
C1 C 0.7671(6) -0.1490(6) 0.1616(3) 0.0174(9) Uani 1 1 d .
C2 C 0.7974(6) -0.0327(6) 0.2195(3) 0.0184(9) Uani 1 1 d .
N3 N 0.8165(5) -0.0867(5) 0.3069(2) 0.0213(8) Uani 1 1 d .
C4 C 0.7965(6) -0.2428(6) 0.3146(3) 0.0183(9) Uani 1 1 d .
C5 C 0.7543(8) -0.5470(6) 0.3837(3) 0.0292(11) Uani 1 1 d .
H5A H 0.6246 -0.502 0.3581 0.035 Uiso 1 1 calc R
H5B H 0.8529 -0.6211 0.3382 0.035 Uiso 1 1 calc R
C6 C 0.7580(7) -0.6667(7) 0.4634(3) 0.0340(12) Uani 1 1 d .
H6A H 0.885 -0.7076 0.4898 0.051 Uiso 1 1 calc R
H6B H 0.7362 -0.7746 0.4449 0.051 Uiso 1 1 calc R
H6C H 0.655 -0.5952 0.5068 0.051 Uiso 1 1 calc R
S11 S 0.70712(16) 0.16425(15) -0.11143(7) 0.0179(2) Uani 1 1 d .
S12 S 0.79917(17) 0.44218(15) 0.02251(7) 0.0189(2) Uani 1 1 d .
S13 S 0.75728(16) 0.67543(15) -0.14255(7) 0.0187(2) Uani 1 1 d .
S14 S 0.69413(18) 0.69457(16) -0.33973(7) 0.0231(2) Uani 1 1 d .
C11 C 0.7579(6) 0.4849(6) -0.0875(3) 0.0164(9) Uani 1 1 d .
C12 C 0.7243(6) 0.3661(6) -0.1452(3) 0.0156(9) Uani 1 1 d .
N13 N 0.7020(5) 0.4231(5) -0.2321(2) 0.0196(8) Uani 1 1 d .
C14 C 0.7149(6) 0.5821(6) -0.2396(3) 0.0176(9) Uani 1 1 d .
C15 C 0.7100(7) 0.9058(6) -0.3061(3) 0.0211(9) Uani 1 1 d .
H15A H 0.5969 0.9764 -0.266 0.025 Uiso 1 1 calc R
H15B H 0.8302 0.8762 -0.2738 0.025 Uiso 1 1 calc R
C16 C 0.7129(8) 1.0221(7) -0.3864(3) 0.0330(12) Uani 1 1 d .
H16A H 0.8279 0.9539 -0.4248 0.05 Uiso 1 1 calc R
H16B H 0.718 1.1376 -0.3674 0.05 Uiso 1 1 calc R
H16C H 0.5948 1.0497 -0.4188 0.05 Uiso 1 1 calc R

loop_
_atom_site_aniso_label
_atom_site_aniso_U_11
_atom_site_aniso_U_22
_atom_site_aniso_U_33
_atom_site_aniso_U_23
_atom_site_aniso_U_13
_atom_site_aniso_U_12
Au1 0.01520(9) 0.01303(9) 0.01606(9) 0.00107(6) -0.00225(6) -0.00869(7)
S1 0.0246(6) 0.0151(5) 0.0165(5) 0.0019(4) -0.0035(4) -0.0118(5)
S2 0.0286(6) 0.0188(6) 0.0176(5) 0.0006(4) -0.0043(5) -0.0136(5)
S3 0.0264(6) 0.0191(6) 0.0174(5) 0.0022(4) -0.0022(4) -0.0122(5)
S4 0.0337(7) 0.0251(6) 0.0151(5) 0.0039(4) -0.0033(5) -0.0127(6)
C1 0.021(2) 0.016(2) 0.019(2) 0.0067(17) -0.0032(17) -0.0114(19)
C2 0.017(2) 0.020(2) 0.019(2) 0.0041(17) -0.0010(17) -0.008(2)
N3 0.021(2) 0.018(2) 0.027(2) 0.0007(15) 0.0027(16) -0.0101(17)
C4 0.016(2) 0.019(2) 0.019(2) 0.0018(17) -0.0036(17) -0.0048(19)
C5 0.045(3) 0.029(3) 0.024(2) 0.008(2) -0.007(2) -0.025(3)
C6 0.033(3) 0.040(3) 0.034(3) 0.012(2) -0.006(2) -0.020(3)
S11 0.0233(6) 0.0173(5) 0.0173(5) 0.0012(4) -0.0033(4) -0.0122(5)
S12 0.0285(6) 0.0169(5) 0.0167(5) 0.0022(4) -0.0051(4) -0.0144(5)
S13 0.0254(6) 0.0164(5) 0.0171(5) 0.0023(4) -0.0044(4) -0.0111(5)
S14 0.0330(7) 0.0218(6) 0.0161(5) 0.0037(4) -0.0043(5) -0.0124(5)
C11 0.019(2) 0.013(2) 0.016(2) -0.0022(16) 0.0084(17) -0.0067(19)
C12 0.016(2) 0.015(2) 0.019(2) -0.0004(16) -0.0017(17) -0.0097(18)
N13 0.021(2) 0.020(2) 0.0213(19) 0.0004(15) -0.0028(15) -0.0114(17)
C14 0.016(2) 0.018(2) 0.016(2) 0.0027(17) -0.0050(17) -0.0043(19)
C15 0.019(2) 0.019(2) 0.026(2) 0.0037(18) -0.0026(18) -0.007(2)
C16 0.042(3) 0.031(3) 0.031(3) 0.007(2) 0.005(2) -0.020(3)

loop_
_atom_type_symbol
_atom_type_description
_atom_type_scat_dispersion_real
_atom_type_scat_dispersion_imag
_atom_type_scat_source
C C 0.0033 0.0016 'International Tables Vol C Tables 4.2.6.8 and 6.1.1.4'
H H 0 0 'International Tables Vol C Tables 4.2.6.8 and 6.1.1.4'
N N 0.0061 0.0033 'International Tables Vol C Tables 4.2.6.8 and 6.1.1.4'
S S 0.1246 0.1234 'International Tables Vol C Tables 4.2.6.8 and 6.1.1.4'
Au Au -2.0133 8.8022 'International Tables Vol C Tables 4.2.6.8 and 6.1.1.4'

loop_
_geom_angle_atom_site_label_1
_geom_angle_atom_site_label_2
_geom_angle_atom_site_label_3
_geom_angle
S1 Au1 S12 178.71(4)
S1 Au1 S11 88.55(4)
S12 Au1 S11 91.44(4)
S1 Au1 S2 91.49(4)
S12 Au1 S2 88.52(4)
S11 Au1 S2 179.70(4)
C1 S1 Au1 99.47(14)
C2 S2 Au1 100.52(15)
C1 S3 C4 87.9(2)
C4 S4 C5 100.8(2)
C2 C1 S1 126.1(3)
C2 C1 S3 110.0(3)
S1 C1 S3 123.8(2)
C1 C2 N3 116.7(4)
C1 C2 S2 122.3(3)
N3 C2 S2 120.9(3)
C4 N3 C2 108.7(4)
N3 C4 S4 122.2(3)
N3 C4 S3 116.7(3)
S4 C4 S3 121.2(3)
C6 C5 S4 110.1(3)
C6 C5 H5A 109.6
S4 C5 H5A 109.6
C6 C5 H5B 109.6
S4 C5 H5B 109.6
H5A C5 H5B 108.1
C5 C6 H6A 109.5
C5 C6 H6B 109.5
H6A C6 H6B 109.5
C5 C6 H6C 109.5
H6A C6 H6C 109.5
H6B C6 H6C 109.5
C12 S11 Au1 100.72(14)
C11 S12 Au1 100.16(14)
C11 S13 C14 88.4(2)
C14 S14 C15 100.8(2)
C12 C11 S13 110.4(3)
C12 C11 S12 124.6(3)
S13 C11 S12 125.0(2)
N13 C12 C11 115.4(4)
N13 C12 S11 121.6(3)
C11 C12 S11 123.0(3)
C14 N13 C12 109.5(3)
N13 C14 S14 122.0(3)
N13 C14 S13 116.4(3)
S14 C14 S13 121.7(2)
C16 C15 S14 110.1(3)
C16 C15 H15A 109.6
S14 C15 H15A 109.6
C16 C15 H15B 109.6
S14 C15 H15B 109.6
H15A C15 H15B 108.1
C15 C16 H16A 109.5
C15 C16 H16B 109.5
H16A C16 H16B 109.5
C15 C16 H16C 109.5
H16A C16 H16C 109.5
H16B C16 H16C 109.5

loop_
_geom_bond_atom_site_label_1
_geom_bond_atom_site_label_2
_geom_bond_distance
Au1 S1 2.3117(10)
Au1 S12 2.3140(11)
Au1 S11 2.3141(10)
Au1 S2 2.3161(11)
S1 C1 1.716(4)
S2 C2 1.731(4)
S3 C1 1.730(4)
S3 C4 1.757(4)
S4 C4 1.738(4)
S4 C5 1.816(5)
C1 C2 1.375(6)
C2 N3 1.383(5)
N3 C4 1.307(5)
C5 C6 1.519(6)
C5 H5A 0.99
C5 H5B 0.99
C6 H6A 0.98
C6 H6B 0.98
C6 H6C 0.98
S11 C12 1.722(4)
S12 C11 1.717(4)
S13 C11 1.711(4)
S13 C14 1.760(4)
S14 C14 1.730(4)
S14 C15 1.808(4)
C11 C12 1.400(6)
C12 N13 1.383(5)
N13 C14 1.304(5)
C15 C16 1.519(6)
C15 H15A 0.99
C15 H15B 0.99
C16 H16A 0.98
C16 H16B 0.98
C16 H16C 0.98

loop_
_geom_torsion_atom_site_label_1
_geom_torsion_atom_site_label_2
_geom_torsion_atom_site_label_3
_geom_torsion_atom_site_label_4
_geom_torsion
S11 Au1 S1 C1 179.45(15)
S2 Au1 S1 C1 -0.85(16)
S1 Au1 S2 C2 -0.17(15)
S12 Au1 S2 C2 -178.88(15)
Au1 S1 C1 C2 2.3(4)
Au1 S1 C1 S3 177.4(2)
C4 S3 C1 C2 -1.3(3)
C4 S3 C1 S1 -177.1(3)
S1 C1 C2 N3 177.5(3)
S3 C1 C2 N3 1.8(5)
S1 C1 C2 S2 -2.9(6)
S3 C1 C2 S2 -178.6(2)
Au1 S2 C2 C1 1.6(4)
Au1 S2 C2 N3 -178.8(3)
C1 C2 N3 C4 -1.3(5)
S2 C2 N3 C4 179.1(3)
C2 N3 C4 S4 -178.4(3)
C2 N3 C4 S3 0.1(5)
C5 S4 C4 N3 176.6(4)
C5 S4 C4 S3 -1.9(3)
C1 S3 C4 N3 0.7(4)
C1 S3 C4 S4 179.3(3)
C4 S4 C5 C6 179.1(3)
S1 Au1 S11 C12 -179.31(15)
S12 Au1 S11 C12 -0.59(15)
S11 Au1 S12 C11 1.86(15)
S2 Au1 S12 C11 -177.84(15)
C14 S13 C11 C12 -0.7(3)
C14 S13 C11 S12 178.0(3)
Au1 S12 C11 C12 -3.4(4)
Au1 S12 C11 S13 178.1(2)
S13 C11 C12 N13 1.2(5)
S12 C11 C12 N13 -177.5(3)
S13 C11 C12 S11 -177.8(2)
S12 C11 C12 S11 3.6(6)
Au1 S11 C12 N13 179.8(3)
Au1 S11 C12 C11 -1.3(4)
C11 C12 N13 C14 -1.1(5)
S11 C12 N13 C14 177.8(3)
C12 N13 C14 S14 179.9(3)
C12 N13 C14 S13 0.6(5)
C15 S14 C14 N13 176.9(4)
C15 S14 C14 S13 -3.8(3)
C11 S13 C14 N13 0.0(4)
C11 S13 C14 S14 -179.3(3)
C14 S14 C15 C16 175.0(3)
